data_7716951
loop_
_publ_author_name
'Yu, Qiong'
'Chen, Yu-Cong'
'Guo, Zihao'
'Li, Tao'
'Liu, Zunqi'
'Yi, Wenbin'
'Staples, Richard J.'
'Shreeve, Jean'ne M.'

_publ_section_title
;
 Energetic derivatives substituted with trinitrophenyl: improving the
 sensitivity of explosives.
;
_journal_issue 46
_journal_name_full 'Dalton transactions (Cambridge, England : 2003)'
_journal_page_first 18467
_journal_page_last 18472
_journal_paper_doi 10.1039/d4dt02070g
_journal_volume 53
_journal_year 2024
_chemical_formula_moiety 'C16 H4 N12 O14, 2.5(C4 H8 O2)'
_chemical_formula_sum 'C26 H24 N12 O19'
_chemical_formula_weight 808.57
_space_group_crystal_system triclinic
_space_group_IT_number 2
_space_group_name_Hall '-P 1'
_space_group_name_H-M_alt 'P -1'
_atom_sites_solution_hydrogens geom
_atom_sites_solution_primary iterative
_audit_creation_date 2024-08-29
_audit_creation_method
;
Olex2 1.5
(compiled 2024.02.16 svn.r378c4104 for OlexSys, GUI svn.r6928)
;
_audit_update_record
;
2024-08-31 deposited with the CCDC.	2024-09-03 downloaded from the CCDC.
;
_cell_angle_alpha 87.690(9)
_cell_angle_beta 75.875(9)
_cell_angle_gamma 67.078(6)
_cell_formula_units_Z 1
_cell_length_a 8.217(2)
_cell_length_b 9.115(2)
_cell_length_c 12.762(4)
_cell_measurement_reflns_used 6230
_cell_measurement_temperature 301.00
_cell_measurement_theta_max 26.11
_cell_measurement_theta_min 2.17
_cell_volume 852.1(4)
_computing_molecular_graphics
;
O. V. Dolomanov, L. J. Bourhis, R. J. Gildea, J. A. K. Howard and H. Puschmann,
OLEX2: a complete structure solution, refinement and analysis program.
J. Appl. Cryst. (2009). 42, 339-341.
;
_computing_publication_material
;
O. V. Dolomanov, L. J. Bourhis, R. J. Gildea, J. A. K. Howard and H. Puschmann,
OLEX2: a complete structure solution, refinement and analysis program.
J. Appl. Cryst. (2009). 42, 339-341.
;
_computing_structure_refinement 'SHELXL 2018/3 (Sheldrick, 2015)'
_computing_structure_solution 'olex2.solve 1.5 (Bourhis et al., 2015)'
_diffrn_ambient_temperature 301.00
_diffrn_measured_fraction_theta_full 0.999
_diffrn_measured_fraction_theta_max 0.997
_diffrn_measurement_device_type 'Bruker APEX-II CCD'
_diffrn_measurement_method '\f and \w scans'
_diffrn_radiation_type MoK\a
_diffrn_radiation_wavelength 0.71073
_diffrn_reflns_av_R_equivalents 0.0883
_diffrn_reflns_av_unetI/netI 0.0446
_diffrn_reflns_Laue_measured_fraction_full 0.999
_diffrn_reflns_Laue_measured_fraction_max 0.997
_diffrn_reflns_limit_h_max 10
_diffrn_reflns_limit_h_min -10
_diffrn_reflns_limit_k_max 11
_diffrn_reflns_limit_k_min -11
_diffrn_reflns_limit_l_max 16
_diffrn_reflns_limit_l_min -16
_diffrn_reflns_number 31063
_diffrn_reflns_point_group_measured_fraction_full 0.999
_diffrn_reflns_point_group_measured_fraction_max 0.997
_diffrn_reflns_theta_full 25.242
_diffrn_reflns_theta_max 26.943
_diffrn_reflns_theta_min 2.431
_diffrn_source_current 1
_diffrn_source_voltage 50
_exptl_absorpt_coefficient_mu 0.137
_exptl_absorpt_correction_type none
_exptl_crystal_colour 'clear yellowish red'
_exptl_crystal_colour_lustre clear
_exptl_crystal_colour_modifier yellowish
_exptl_crystal_colour_primary red
_exptl_crystal_density_diffrn 1.576
_exptl_crystal_description plate
_exptl_crystal_F_000 416
_exptl_crystal_size_max 0.13
_exptl_crystal_size_mid 0.12
_exptl_crystal_size_min 0.07
_refine_diff_density_max 0.731
_refine_diff_density_min -0.346
_refine_diff_density_rms 0.062
_refine_ls_extinction_method none
_refine_ls_goodness_of_fit_ref 1.035
_refine_ls_hydrogen_treatment constr
_refine_ls_matrix_type full
_refine_ls_number_parameters 298
_refine_ls_number_reflns 3699
_refine_ls_number_restraints 0
_refine_ls_restrained_S_all 1.035
_refine_ls_R_factor_all 0.0877
_refine_ls_R_factor_gt 0.0579
_refine_ls_shift/su_max 0.000
_refine_ls_shift/su_mean 0.000
_refine_ls_structure_factor_coef Fsqd
_refine_ls_weighting_details 'w=1/[\s^2^(Fo^2^)+(0.0830P)^2^+0.5273P] where P=(Fo^2^+2Fc^2^)/3'
_refine_ls_weighting_scheme calc
_refine_ls_wR_factor_gt 0.1527
_refine_ls_wR_factor_ref 0.1770
_reflns_Friedel_coverage 0.000
_reflns_number_gt 2557
_reflns_number_total 3699
_reflns_threshold_expression 'I > 2\s(I)'
_cod_data_source_file d4dt02070g2.cif
_cod_data_source_block a_a
_cod_depositor_comments 'Adding full bibliography for 7716950--7716951.cif.'
_cod_database_code 7716951
_shelx_shelxl_version_number 2018/3
_shelx_space_group_comment
;
The symmetry employed for this shelxl refinement is uniquely defined
by the following loop, which should always be used as a source of
symmetry information in preference to the above space-group names.
They are only intended as comments.
;
_shelx_estimated_absorpt_t_max 0.990
_shelx_estimated_absorpt_t_min 0.982
_olex2_refinement_description
;
1. Fixed Uiso
 At 1.2 times of:
  All C(H) groups, All C(H,H) groups
2. Rigid body (RIGU) restrains
 O2
 with sigma for 1-2 distances of 0.004 and sigma for 1-3 distances of 0.004
 O5
 with sigma for 1-2 distances of 0.004 and sigma for 1-3 distances of 0.004
3. Others
 Fixed Sof: O2(0.5) C5(0.5) H5A(0.5) H5B(0.5) C11(0.5) H11A(0.5) H11B(0.5)
 O5(0.5) O9(0.5) C3(0.5) H3A(0.5) H3B(0.5) C7(0.5) H7A(0.5) H7B(0.5) C13(0.5)
 H13A(0.5) H13B(0.5) C15(0.5) H15A(0.5) H15B(0.5)
4.a Secondary CH2 refined with riding coordinates:
 C2(H2A,H2B), C9(H9A,H9B), C5(H5A,H5B), C11(H11A,H11B), C3(H3A,H3B), C7(H7A,
 H7B), C13(H13A,H13B), C15(H15A,H15B)
4.b Aromatic/amide H refined with riding coordinates:
 C4(H4), C16(H16)
;
_olex2_diffrn_ambient_temperature_device 'Oxford Cryosystems'
_olex2_submission_special_instructions 'No special instructions were received'

loop_
_space_group_symop_operation_xyz
'x, y, z'
'-x, -y, -z'

loop_
_atom_site_label
_atom_site_type_symbol
_atom_site_fract_x
_atom_site_fract_y
_atom_site_fract_z
_atom_site_U_iso_or_equiv
_atom_site_adp_type
_atom_site_occupancy
_atom_site_site_symmetry_order
_atom_site_calc_flag
_atom_site_refinement_flags_posn
_atom_site_refinement_flags_adp
_atom_site_refinement_flags_occupancy
_atom_site_disorder_assembly
_atom_site_disorder_group
O1 O 0.4464(2) 0.84847(19) 0.36993(13) 0.0377(4) Uani 1 1 d . . . . .
O3 O 0.7608(3) 0.6335(3) 0.2134(2) 0.0796(8) Uani 1 1 d . . . . .
O4 O 0.4162(3) 0.2370(2) 0.03906(17) 0.0596(6) Uani 1 1 d . . . . .
O6 O 0.1631(3) 0.3063(3) 0.16183(19) 0.0619(6) Uani 1 1 d . . . . .
O7 O 0.0836(3) 0.9411(3) 0.3548(2) 0.0879(9) Uani 1 1 d . . . . .
O10 O 0.8300(3) 0.4878(3) 0.06988(19) 0.0691(7) Uani 1 1 d . . . . .
O11 O -0.0887(3) 0.8380(3) 0.3180(2) 0.0709(7) Uani 1 1 d . . . . .
N1 N 0.5004(3) 1.0443(2) 0.46102(16) 0.0384(5) Uani 1 1 d . . . . .
N2 N 0.4406(4) 0.9574(3) 0.21296(18) 0.0506(6) Uani 1 1 d . . . . .
N3 N 0.0594(3) 0.8382(3) 0.31245(19) 0.0468(5) Uani 1 1 d . . . . .
N4 N 0.3022(3) 0.3222(3) 0.11591(18) 0.0430(5) Uani 1 1 d . . . . .
N5 N 0.4712(4) 1.0548(3) 0.28139(19) 0.0514(6) Uani 1 1 d . . . . .
N6 N 0.7240(3) 0.5633(3) 0.15076(19) 0.0447(5) Uani 1 1 d . . . . .
C1 C 0.4265(3) 0.8414(3) 0.26867(19) 0.0353(5) Uani 1 1 d . . . . .
C4 C 0.5107(3) 0.4482(3) 0.13201(18) 0.0360(5) Uani 1 1 d . . . . .
H4 H 0.608310 0.362852 0.090900 0.043 Uiso 1 1 calc R U . . .
C6 C 0.4736(3) 0.9857(3) 0.3708(2) 0.0372(5) Uani 1 1 d . . . . .
C8 C 0.5346(3) 0.5738(3) 0.17257(18) 0.0334(5) Uani 1 1 d . . . . .
C10 C 0.3358(3) 0.4547(3) 0.15513(18) 0.0351(5) Uani 1 1 d . . . . .
C12 C 0.2196(3) 0.7051(3) 0.25010(19) 0.0345(5) Uani 1 1 d . . . . .
C14 C 0.3929(3) 0.7059(3) 0.23234(18) 0.0324(5) Uani 1 1 d . . . . .
C16 C 0.1882(3) 0.5808(3) 0.21315(19) 0.0366(5) Uani 1 1 d . . . . .
H16 H 0.070985 0.582410 0.227066 0.044 Uiso 1 1 calc R U . . .
O8 O 0.1137(3) 0.8636(3) 0.0403(2) 0.0722(7) Uani 1 1 d . . . . .
C2 C -0.0672(5) 0.8886(4) 0.0386(3) 0.0745(10) Uani 1 1 d . . . . .
H2A H -0.147960 0.936098 0.108480 0.089 Uiso 1 1 calc R U . . .
H2B H -0.072819 0.786052 0.027934 0.089 Uiso 1 1 calc R U . . .
C9 C 0.1317(6) 1.0103(4) 0.0445(4) 0.0789(11) Uani 1 1 d . . . . .
H9A H 0.259082 0.990442 0.036663 0.095 Uiso 1 1 calc R U . . .
H9B H 0.063583 1.065199 0.114737 0.095 Uiso 1 1 calc R U . . .
O2 O 0.121(3) 0.586(2) 0.4617(11) 0.076(4) Uani 0.5 1 d . . P A 1
C5 C -0.0453(11) 0.6474(9) 0.5499(6) 0.075(2) Uani 0.5 1 d . . P A 1
H5A H -0.096290 0.763097 0.552546 0.090 Uiso 0.5 1 calc R U P A 1
H5B H -0.014720 0.614517 0.618228 0.090 Uiso 0.5 1 calc R U P A 1
C11 C 0.1842(11) 0.4118(9) 0.4646(7) 0.081(2) Uani 0.5 1 d . . P A 1
H11A H 0.213436 0.380033 0.533410 0.097 Uiso 0.5 1 calc R U P A 1
H11B H 0.294905 0.362667 0.407747 0.097 Uiso 0.5 1 calc R U P A 1
O5 O 0.151(3) 0.597(3) 0.4733(15) 0.087(5) Uani 0.5 1 d . . P A -1
O9 O 0.3673(9) 0.5620(7) 0.6198(5) 0.0913(17) Uani 0.5 1 d . . P A -1
C3 C 0.2131(13) 0.7051(10) 0.6225(7) 0.085(2) Uani 0.5 1 d . . P A -1
H3A H 0.251082 0.782983 0.581296 0.103 Uiso 0.5 1 calc R U P A -1
H3B H 0.156705 0.748402 0.696729 0.103 Uiso 0.5 1 calc R U P A -1
C7 C 0.0761(12) 0.6744(10) 0.5755(6) 0.0746(19) Uani 0.5 1 d . . P A -1
H7A H 0.023994 0.610400 0.623905 0.089 Uiso 0.5 1 calc R U P A -1
H7B H -0.022161 0.775528 0.571438 0.089 Uiso 0.5 1 calc R U P A -1
C13 C 0.3058(12) 0.4571(9) 0.4704(7) 0.079(2) Uani 0.5 1 d . . P A -1
H13A H 0.359242 0.412114 0.396427 0.095 Uiso 0.5 1 calc R U P A -1
H13B H 0.269886 0.379662 0.513612 0.095 Uiso 0.5 1 calc R U P A -1
C15 C 0.4430(12) 0.4871(11) 0.5118(7) 0.081(2) Uani 0.5 1 d . . P A -1
H15A H 0.544696 0.386752 0.512186 0.097 Uiso 0.5 1 calc R U P A -1
H15B H 0.488820 0.555325 0.463954 0.097 Uiso 0.5 1 calc R U P A -1

loop_
_atom_site_aniso_label
_atom_site_aniso_U_11
_atom_site_aniso_U_22
_atom_site_aniso_U_33
_atom_site_aniso_U_23
_atom_site_aniso_U_13
_atom_site_aniso_U_12
O1 0.0491(10) 0.0340(9) 0.0378(9) 0.0007(7) -0.0175(7) -0.0202(8)
O3 0.0419(11) 0.1008(19) 0.1012(18) -0.0416(15) -0.0172(12) -0.0293(12)
O4 0.0741(14) 0.0521(12) 0.0543(12) -0.0159(10) -0.0093(10) -0.0286(11)
O6 0.0557(13) 0.0595(13) 0.0840(15) -0.0056(11) -0.0145(11) -0.0375(11)
O7 0.0506(13) 0.0693(16) 0.132(2) -0.0585(16) -0.0045(14) -0.0154(12)
O10 0.0409(11) 0.0874(17) 0.0707(14) -0.0195(13) 0.0055(10) -0.0257(12)
O11 0.0337(11) 0.0694(15) 0.1014(18) -0.0223(13) -0.0112(11) -0.0122(10)
N1 0.0411(11) 0.0345(11) 0.0429(11) -0.0045(8) -0.0151(9) -0.0149(9)
N2 0.0778(17) 0.0471(13) 0.0446(12) 0.0071(10) -0.0270(12) -0.0365(13)
N3 0.0373(12) 0.0411(12) 0.0571(14) -0.0086(10) -0.0102(10) -0.0102(10)
N4 0.0518(13) 0.0405(12) 0.0460(12) 0.0000(10) -0.0196(10) -0.0232(10)
N5 0.0787(17) 0.0435(12) 0.0497(13) 0.0071(10) -0.0269(12) -0.0365(12)
N6 0.0337(11) 0.0474(12) 0.0560(14) -0.0028(10) -0.0114(10) -0.0183(10)
C1 0.0386(12) 0.0364(12) 0.0359(12) -0.0006(10) -0.0140(10) -0.0168(10)
C4 0.0363(12) 0.0359(12) 0.0348(12) -0.0034(9) -0.0091(10) -0.0122(10)
C6 0.0418(13) 0.0312(12) 0.0438(13) -0.0018(10) -0.0155(10) -0.0167(10)
C8 0.0304(11) 0.0381(12) 0.0346(12) 0.0005(9) -0.0096(9) -0.0154(10)
C10 0.0417(13) 0.0352(12) 0.0353(12) 0.0007(9) -0.0156(10) -0.0188(10)
C12 0.0305(11) 0.0345(12) 0.0370(12) -0.0001(9) -0.0100(9) -0.0101(10)
C14 0.0367(12) 0.0336(12) 0.0321(11) 0.0025(9) -0.0136(9) -0.0163(10)
C16 0.0345(12) 0.0396(13) 0.0414(13) 0.0019(10) -0.0145(10) -0.0174(10)
O8 0.0727(15) 0.0489(12) 0.116(2) 0.0265(12) -0.0563(14) -0.0286(11)
C2 0.079(2) 0.068(2) 0.104(3) 0.029(2) -0.043(2) -0.048(2)
C9 0.081(2) 0.060(2) 0.124(3) 0.019(2) -0.059(2) -0.0385(19)
O2 0.075(6) 0.067(6) 0.052(6) 0.016(5) 0.006(6) -0.006(4)
C5 0.075(5) 0.055(4) 0.069(4) -0.003(3) 0.006(4) -0.010(4)
C11 0.066(5) 0.057(4) 0.085(5) 0.014(4) 0.001(4) -0.001(4)
O5 0.098(9) 0.069(6) 0.070(5) -0.007(4) -0.041(5) 0.006(5)
O9 0.122(5) 0.091(4) 0.083(4) 0.036(3) -0.052(4) -0.052(4)
C3 0.105(6) 0.072(5) 0.078(5) 0.003(4) -0.012(5) -0.039(5)
C7 0.076(5) 0.076(5) 0.062(4) -0.001(4) -0.004(4) -0.028(4)
C13 0.094(6) 0.057(4) 0.072(5) 0.011(3) -0.023(4) -0.014(4)
C15 0.090(7) 0.076(5) 0.081(5) 0.035(4) -0.028(5) -0.034(5)

loop_
_atom_type_symbol
_atom_type_description
_atom_type_scat_dispersion_real
_atom_type_scat_dispersion_imag
_atom_type_scat_source
C C 0.0033 0.0016 'International Tables Vol C Tables 4.2.6.8 and 6.1.1.4'
H H 0.0000 0.0000 'International Tables Vol C Tables 4.2.6.8 and 6.1.1.4'
N N 0.0061 0.0033 'International Tables Vol C Tables 4.2.6.8 and 6.1.1.4'
O O 0.0106 0.0060 'International Tables Vol C Tables 4.2.6.8 and 6.1.1.4'

loop_
_geom_angle_atom_site_label_1
_geom_angle_atom_site_label_2
_geom_angle_atom_site_label_3
_geom_angle
_geom_angle_site_symmetry_1
_geom_angle_site_symmetry_3
_geom_angle_publ_flag
C1 O1 C6 101.12(18) . . ?
N1 N1 C6 112.9(2) 2_676 . ?
C1 N2 N5 105.7(2) . . ?
O7 N3 C12 118.4(2) . . ?
O11 N3 O7 123.7(2) . . ?
O11 N3 C12 117.9(2) . . ?
O4 N4 C10 117.5(2) . . ?
O6 N4 O4 124.9(2) . . ?
O6 N4 C10 117.6(2) . . ?
C6 N5 N2 105.6(2) . . ?
O3 N6 C8 118.0(2) . . ?
O10 N6 O3 124.5(2) . . ?
O10 N6 C8 117.5(2) . . ?
O1 C1 C14 119.4(2) . . ?
N2 C1 O1 114.0(2) . . ?
N2 C1 C14 126.6(2) . . ?
C8 C4 H4 121.6 . . ?
C10 C4 H4 121.6 . . ?
C10 C4 C8 116.8(2) . . ?
O1 C6 N1 122.3(2) . . ?
N5 C6 O1 113.6(2) . . ?
N5 C6 N1 124.1(2) . . ?
C4 C8 N6 116.5(2) . . ?
C4 C8 C14 123.9(2) . . ?
C14 C8 N6 119.6(2) . . ?
C4 C10 N4 119.3(2) . . ?
C4 C10 C16 123.0(2) . . ?
C16 C10 N4 117.7(2) . . ?
C14 C12 N3 120.5(2) . . ?
C16 C12 N3 116.6(2) . . ?
C16 C12 C14 122.8(2) . . ?
C8 C14 C1 121.3(2) . . ?
C12 C14 C1 122.9(2) . . ?
C12 C14 C8 115.7(2) . . ?
C10 C16 C12 117.7(2) . . ?
C10 C16 H16 121.1 . . ?
C12 C16 H16 121.1 . . ?
C9 O8 C2 110.5(3) . . ?
O8 C2 H2A 108.9 . . ?
O8 C2 H2B 108.9 . . ?
O8 C2 C9 113.6(3) . 2_575 ?
H2A C2 H2B 107.7 . . ?
C9 C2 H2A 108.9 2_575 . ?
C9 C2 H2B 108.9 2_575 . ?
O8 C9 C2 112.5(3) . 2_575 ?
O8 C9 H9A 109.1 . . ?
O8 C9 H9B 109.1 . . ?
C2 C9 H9A 109.1 2_575 . ?
C2 C9 H9B 109.1 2_575 . ?
H9A C9 H9B 107.8 . . ?
C5 O2 C11 104.5(10) . . ?
C5 O2 C7 47.6(6) . . ?
C5 O2 C13 125.7(11) . . ?
C11 O2 C7 113.8(10) . . ?
C11 O2 C13 48.5(8) . . ?
C13 O2 C7 95.6(12) . . ?
O2 C5 H5A 109.3 . . ?
O2 C5 H5B 109.3 . . ?
O2 C5 C11 111.7(10) . 2_566 ?
O2 C5 O5 13.2(16) . . ?
H5A C5 H5B 107.9 . . ?
C11 C5 H5A 109.3 2_566 . ?
C11 C5 H5B 109.3 2_566 . ?
C11 C5 O5 124.5(10) 2_566 . ?
O5 C5 H5A 104.7 . . ?
O5 C5 H5B 99.9 . . ?
C7 C5 O2 71.1(10) . . ?
C7 C5 H5A 79.8 . . ?
C7 C5 H5B 59.5 . . ?
C7 C5 C11 168.0(8) . 2_566 ?
C7 C5 O5 57.9(9) . . ?
O2 C11 C5 112.3(10) . 2_566 ?
O2 C11 H11A 109.1 . . ?
O2 C11 H11B 109.1 . . ?
O2 C11 O5 12.6(16) . . ?
C5 C11 H11A 109.1 2_566 . ?
C5 C11 H11B 109.1 2_566 . ?
C5 C11 O5 124.3(10) 2_566 . ?
H11A C11 H11B 107.9 . . ?
O5 C11 H11A 99.7 . . ?
O5 C11 H11B 105.5 . . ?
C13 C11 O2 68.9(10) . . ?
C13 C11 C5 176.1(9) . 2_566 ?
C13 C11 H11A 73.4 . . ?
C13 C11 H11B 67.1 . . ?
C13 C11 O5 57.2(10) . . ?
C5 O5 C11 94.0(12) . . ?
C7 O5 C5 48.8(8) . . ?
C7 O5 C11 117.1(13) . . ?
C7 O5 C13 112.3(14) . . ?
C13 O5 C5 129.0(14) . . ?
C13 O5 C11 48.1(9) . . ?
C3 O9 C15 110.6(6) . . ?
O9 C3 H3A 109.5 . . ?
O9 C3 H3B 109.5 . . ?
O9 C3 C7 110.5(7) . . ?
H3A C3 H3B 108.1 . . ?
C7 C3 H3A 109.5 . . ?
C7 C3 H3B 109.5 . . ?
O2 C7 H7A 101.8 . . ?
O2 C7 H7B 103.2 . . ?
C5 C7 O2 61.4(9) . . ?
C5 C7 O5 73.3(11) . . ?
C5 C7 C3 172.3(8) . . ?
C5 C7 H7A 64.2 . . ?
C5 C7 H7B 71.5 . . ?
O5 C7 O2 11.9(16) . . ?
O5 C7 C3 113.2(12) . . ?
O5 C7 H7A 108.9 . . ?
O5 C7 H7B 108.9 . . ?
C3 C7 O2 125.1(9) . . ?
C3 C7 H7A 108.9 . . ?
C3 C7 H7B 108.9 . . ?
H7A C7 H7B 107.8 . . ?
O2 C13 H13A 101.8 . . ?
O2 C13 H13B 102.6 . . ?
C11 C13 O2 62.6(9) . . ?
C11 C13 O5 74.6(11) . . ?
C11 C13 H13A 83.9 . . ?
C11 C13 H13B 52.5 . . ?
C11 C13 C15 161.1(9) . . ?
O5 C13 O2 13.0(17) . . ?
O5 C13 H13A 109.2 . . ?
O5 C13 H13B 109.2 . . ?
O5 C13 C15 111.9(12) . . ?
H13A C13 H13B 107.9 . . ?
C15 C13 O2 124.8(10) . . ?
C15 C13 H13A 109.2 . . ?
C15 C13 H13B 109.2 . . ?
O9 C15 C13 111.4(7) . . ?
O9 C15 H15A 109.3 . . ?
O9 C15 H15B 109.3 . . ?
C13 C15 H15A 109.3 . . ?
C13 C15 H15B 109.3 . . ?
H15A C15 H15B 108.0 . . ?

loop_
_geom_bond_atom_site_label_1
_geom_bond_atom_site_label_2
_geom_bond_distance
_geom_bond_site_symmetry_2
_geom_bond_publ_flag
O1 C1 1.349(3) . ?
O1 C6 1.355(3) . ?
O3 N6 1.204(3) . ?
O4 N4 1.220(3) . ?
O6 N4 1.211(3) . ?
O7 N3 1.204(3) . ?
O10 N6 1.204(3) . ?
O11 N3 1.202(3) . ?
N1 N1 1.256(4) 2_676 ?
N1 C6 1.387(3) . ?
N2 N5 1.399(3) . ?
N2 C1 1.277(3) . ?
N3 C12 1.470(3) . ?
N4 C10 1.470(3) . ?
N5 C6 1.281(3) . ?
N6 C8 1.478(3) . ?
C1 C14 1.480(3) . ?
C4 H4 0.9300 . ?
C4 C8 1.375(3) . ?
C4 C10 1.372(3) . ?
C8 C14 1.391(3) . ?
C10 C16 1.373(3) . ?
C12 C14 1.389(3) . ?
C12 C16 1.379(3) . ?
C16 H16 0.9300 . ?
O8 C2 1.419(4) . ?
O8 C9 1.406(4) . ?
C2 H2A 0.9700 . ?
C2 H2B 0.9700 . ?
C2 C9 1.439(5) 2_575 ?
C9 H9A 0.9700 . ?
C9 H9B 0.9700 . ?
O2 C5 1.466(18) . ?
O2 C11 1.47(2) . ?
O2 C7 1.58(2) . ?
O2 C13 1.54(2) . ?
C5 H5A 0.9700 . ?
C5 H5B 0.9700 . ?
C5 C11 1.490(12) 2_566 ?
C5 O5 1.57(2) . ?
C5 C7 1.232(11) . ?
C11 H11A 0.9700 . ?
C11 H11B 0.9700 . ?
C11 O5 1.60(2) . ?
C11 C13 1.238(12) . ?
O5 C7 1.39(2) . ?
O5 C13 1.40(2) . ?
O9 C3 1.414(11) . ?
O9 C15 1.442(11) . ?
C3 H3A 0.9700 . ?
C3 H3B 0.9700 . ?
C3 C7 1.515(12) . ?
C7 H7A 0.9700 . ?
C7 H7B 0.9700 . ?
C13 H13A 0.9700 . ?
C13 H13B 0.9700 . ?
C13 C15 1.472(12) . ?
C15 H15A 0.9700 . ?
C15 H15B 0.9700 . ?

loop_
_geom_torsion_atom_site_label_1
_geom_torsion_atom_site_label_2
_geom_torsion_atom_site_label_3
_geom_torsion_atom_site_label_4
_geom_torsion
_geom_torsion_site_symmetry_1
_geom_torsion_site_symmetry_2
_geom_torsion_site_symmetry_3
_geom_torsion_site_symmetry_4
_geom_torsion_publ_flag
O1 C1 C14 C8 -97.0(3) . . . . ?
O1 C1 C14 C12 86.5(3) . . . . ?
O3 N6 C8 C4 -153.4(3) . . . . ?
O3 N6 C8 C14 26.0(4) . . . . ?
O4 N4 C10 C4 -21.7(3) . . . . ?
O4 N4 C10 C16 157.8(2) . . . . ?
O6 N4 C10 C4 158.7(2) . . . . ?
O6 N4 C10 C16 -21.8(3) . . . . ?
O7 N3 C12 C14 -5.8(4) . . . . ?
O7 N3 C12 C16 172.9(3) . . . . ?
O10 N6 C8 C4 28.4(3) . . . . ?
O10 N6 C8 C14 -152.2(2) . . . . ?
O11 N3 C12 C14 174.0(3) . . . . ?
O11 N3 C12 C16 -7.3(4) . . . . ?
N1 N1 C6 O1 1.2(4) 2_676 . . . ?
N1 N1 C6 N5 -179.2(3) 2_676 . . . ?
N2 N5 C6 O1 -0.2(3) . . . . ?
N2 N5 C6 N1 -179.9(2) . . . . ?
N2 C1 C14 C8 82.6(3) . . . . ?
N2 C1 C14 C12 -94.0(3) . . . . ?
N3 C12 C14 C1 -3.4(4) . . . . ?
N3 C12 C14 C8 179.8(2) . . . . ?
N3 C12 C16 C10 -179.7(2) . . . . ?
N4 C10 C16 C12 179.9(2) . . . . ?
N5 N2 C1 O1 -0.6(3) . . . . ?
N5 N2 C1 C14 179.8(2) . . . . ?
N6 C8 C14 C1 4.0(3) . . . . ?
N6 C8 C14 C12 -179.2(2) . . . . ?
C1 O1 C6 N1 179.6(2) . . . . ?
C1 O1 C6 N5 -0.1(3) . . . . ?
C1 N2 N5 C6 0.5(3) . . . . ?
C4 C8 C14 C1 -176.6(2) . . . . ?
C4 C8 C14 C12 0.1(3) . . . . ?
C4 C10 C16 C12 -0.6(4) . . . . ?
C6 O1 C1 N2 0.5(3) . . . . ?
C6 O1 C1 C14 -179.9(2) . . . . ?
C8 C4 C10 N4 -178.7(2) . . . . ?
C8 C4 C10 C16 1.7(4) . . . . ?
C10 C4 C8 N6 177.8(2) . . . . ?
C10 C4 C8 C14 -1.5(4) . . . . ?
C14 C12 C16 C10 -1.0(4) . . . . ?
C16 C12 C14 C1 177.9(2) . . . . ?
C16 C12 C14 C8 1.2(3) . . . . ?
C2 O8 C9 C2 -51.9(5) . . . 2_575 ?
C9 O8 C2 C9 52.5(5) . . . 2_575 ?
O2 C5 O5 C11 -57(6) . . . . ?
O2 C5 O5 C7 180(7) . . . . ?
O2 C5 O5 C13 -94(7) . . . . ?
O2 C5 C7 O5 -0.1(16) . . . . ?
O2 C11 O5 C5 61(5) . . . . ?
O2 C11 O5 C7 106(6) . . . . ?
O2 C11 O5 C13 -157(6) . . . . ?
O2 C11 C13 O5 5.2(13) . . . . ?
O2 C11 C13 C15 118(3) . . . . ?
O2 C13 C15 O9 56.5(11) . . . . ?
C5 O2 C11 C5 58.7(14) . . . 2_566 ?
C5 O2 C11 O5 -105(5) . . . . ?
C5 O2 C11 C13 -125.2(14) . . . . ?
C5 O2 C7 O5 180(7) . . . . ?
C5 O2 C7 C3 175.1(11) . . . . ?
C5 O2 C13 C11 77.0(17) . . . . ?
C5 O2 C13 O5 -80(5) . . . . ?
C5 O2 C13 C15 -82.6(19) . . . . ?
C5 C11 O5 C5 42.7(14) 2_566 . . . ?
C5 C11 O5 C7 87.8(18) 2_566 . . . ?
C5 C11 O5 C13 -175.7(11) 2_566 . . . ?
C5 O5 C7 O2 0(7) . . . . ?
C5 O5 C7 C3 175.6(10) . . . . ?
C5 O5 C13 O2 74(5) . . . . ?
C5 O5 C13 C11 52.9(19) . . . . ?
C5 O5 C13 C15 -108.4(19) . . . . ?
C11 O2 C5 C11 -58.3(15) . . . 2_566 ?
C11 O2 C5 O5 109(7) . . . . ?
C11 O2 C5 C7 109.2(13) . . . . ?
C11 O2 C7 C5 -88.1(13) . . . . ?
C11 O2 C7 O5 91(7) . . . . ?
C11 O2 C7 C3 86.9(14) . . . . ?
C11 O2 C13 O5 -157(5) . . . . ?
C11 O2 C13 C15 -159.6(11) . . . . ?
C11 C5 O5 C11 -42.8(15) 2_566 . . . ?
C11 C5 O5 C7 -165.9(10) 2_566 . . . ?
C11 C5 O5 C13 -79(2) 2_566 . . . ?
C11 C5 C7 O2 105(4) 2_566 . . . ?
C11 C5 C7 O5 105(4) 2_566 . . . ?
C11 O5 C7 O2 -70(7) . . . . ?
C11 O5 C7 C5 -69.9(15) . . . . ?
C11 O5 C7 C3 105.7(15) . . . . ?
C11 O5 C13 O2 21(5) . . . . ?
C11 O5 C13 C15 -161.2(10) . . . . ?
C11 C13 C15 O9 -51(3) . . . . ?
O5 C5 C7 O2 0.1(16) . . . . ?
O5 C11 C13 O2 -5.2(13) . . . . ?
O5 C11 C13 C15 113(3) . . . . ?
O5 C13 C15 O9 55.9(12) . . . . ?
O9 C3 C7 O2 -51.8(13) . . . . ?
O9 C3 C7 O5 -52.8(13) . . . . ?
C3 O9 C15 C13 -56.2(8) . . . . ?
C7 O2 C5 C11 -167.5(9) . . . 2_566 ?
C7 O2 C5 O5 0(6) . . . . ?
C7 O2 C11 C5 108.4(13) . . . 2_566 ?
C7 O2 C11 O5 -55(5) . . . . ?
C7 O2 C11 C13 -75.6(13) . . . . ?
C7 O2 C13 C11 117.1(9) . . . . ?
C7 O2 C13 O5 -40(5) . . . . ?
C7 O2 C13 C15 -42.5(12) . . . . ?
C7 C5 O5 C11 123.1(13) . . . . ?
C7 C5 O5 C13 87(2) . . . . ?
C7 O5 C13 O2 128(6) . . . . ?
C7 O5 C13 C11 107.1(16) . . . . ?
C7 O5 C13 C15 -54.1(18) . . . . ?
C13 O2 C5 C11 -107.2(17) . . . 2_566 ?
C13 O2 C5 O5 60(6) . . . . ?
C13 O2 C5 C7 60.3(17) . . . . ?
C13 O2 C11 C5 -176.1(10) . . . 2_566 ?
C13 O2 C11 O5 20(5) . . . . ?
C13 O2 C7 C5 -134.9(11) . . . . ?
C13 O2 C7 O5 45(7) . . . . ?
C13 O2 C7 C3 40.2(13) . . . . ?
C13 C11 O5 C5 -141.6(13) . . . . ?
C13 C11 O5 C7 -96.5(17) . . . . ?
C13 O5 C7 O2 -123(8) . . . . ?
C13 O5 C7 C5 -123.0(17) . . . . ?
C13 O5 C7 C3 52.6(18) . . . . ?
C15 O9 C3 C7 53.6(8) . . . . ?
